data_2217116
loop_
_publ_author_name
'S. Nirmala'
'E.Theboral Sugi Kamala'
'L. Sudha'
'E. Ramesh '
'R. Raghunathan'

_publ_section_title
(3a<i>RS</i>,9b<i>SR</i>)-3-(4-Chlorophenyl)-1-methyl-1,2,3,3a,4,9b-hexahydrochromeno[4,3-<i>b</i>]pyrrole-3a-carbonitrile
_journal_coeditor_code HK2395
_journal_issue 1
_journal_name_full 'Acta Crystallographica Section E'
_journal_page_first o73
_journal_page_last o73
_journal_paper_doi 10.1107/S1600536807062113
_journal_volume 64
_journal_year 2008
_chemical_formula_iupac 'C19 H17 Cl N2 O'
_chemical_formula_moiety 'C19 H17 Cl N2 O'
_chemical_formula_sum 'C19 H17 Cl N2 O'
_chemical_formula_weight 324.80
_chemical_name_systematic
;
(3a<i>R</i>,9b<i>S</i>)-3-(4-Chlorophenyl)-1-methyl-1,2,3,3a,4,9b-
hexahydrochromeno[4,3-<i>b</i>]pyrrole-3a-carbonitrile
;
_space_group_IT_number 14
_symmetry_cell_setting monoclinic
_symmetry_space_group_name_Hall '-P 2ybc'
_symmetry_space_group_name_H-M 'P 1 21/c 1'
_atom_sites_solution_hydrogens geom
_atom_sites_solution_primary direct
_atom_sites_solution_secondary difmap
_audit_creation_method SHELXL-97
_cell_angle_alpha 90.00
_cell_angle_beta 97.7010(10)
_cell_angle_gamma 90.00
_cell_formula_units_Z 4
_cell_length_a 8.8659(4)
_cell_length_b 7.6009(3)
_cell_length_c 24.2026(10)
_cell_measurement_reflns_used 7082
_cell_measurement_temperature 294(2)
_cell_measurement_theta_max 25.0
_cell_measurement_theta_min 1.70
_cell_volume 1616.27(12)
_computing_cell_refinement 'SAINT (Bruker, 2004)'
_computing_data_collection 'APEX2 (Bruker, 2004)'
_computing_data_reduction 'SAINT (Bruker, 2004)'
_computing_molecular_graphics 'ORTEP-3 (Farrugia, 1997)'
_computing_publication_material 'PLATON (Spek, 2003)'
_computing_structure_refinement 'SHELXL97 (Sheldrick, 1997)'
_computing_structure_solution 'SIR92 (Altomare <i>et al.</i>,  1993)'
_diffrn_ambient_temperature 294(2)
_diffrn_measured_fraction_theta_full 1.000
_diffrn_measured_fraction_theta_max 0.996
_diffrn_measurement_device_type 'Bruker APEX2 kappa diffractometer'
_diffrn_measurement_method '\f and \w scans'
_diffrn_radiation_monochromator graphite
_diffrn_radiation_source 'fine-focus sealed tube'
_diffrn_radiation_type MoK\a
_diffrn_radiation_wavelength 0.71073
_diffrn_reflns_av_R_equivalents 0.0203
_diffrn_reflns_av_sigmaI/netI 0.0190
_diffrn_reflns_limit_h_max 11
_diffrn_reflns_limit_h_min -12
_diffrn_reflns_limit_k_max 11
_diffrn_reflns_limit_k_min -10
_diffrn_reflns_limit_l_max 35
_diffrn_reflns_limit_l_min -35
_diffrn_reflns_number 21338
_diffrn_reflns_theta_full 25.00
_diffrn_reflns_theta_max 31.18
_diffrn_reflns_theta_min 1.70
_diffrn_standards_decay_% 0
_diffrn_standards_interval_count 0
_diffrn_standards_interval_time 0
_diffrn_standards_number 0
_exptl_absorpt_coefficient_mu 0.242
_exptl_absorpt_correction_T_max 0.9532
_exptl_absorpt_correction_T_min 0.9353
_exptl_absorpt_correction_type multi-scan
_exptl_absorpt_process_details '(Blessing, 1995)'
_exptl_crystal_colour colourless
_exptl_crystal_density_diffrn 1.335
_exptl_crystal_density_method 'not measured'
_exptl_crystal_description prism
_exptl_crystal_F_000 680
_exptl_crystal_size_max 0.28
_exptl_crystal_size_mid 0.20
_exptl_crystal_size_min 0.20
_refine_diff_density_max 0.287
_refine_diff_density_min -0.293
_refine_ls_extinction_method none
_refine_ls_goodness_of_fit_ref 1.035
_refine_ls_hydrogen_treatment constr
_refine_ls_matrix_type full
_refine_ls_number_parameters 208
_refine_ls_number_reflns 5199
_refine_ls_number_restraints 2
_refine_ls_restrained_S_all 1.042
_refine_ls_R_factor_all 0.0661
_refine_ls_R_factor_gt 0.0460
_refine_ls_shift/su_max 0.000
_refine_ls_shift/su_mean 0.000
_refine_ls_structure_factor_coef Fsqd
_refine_ls_weighting_details 'calc w=1/[\s^2^(Fo^2^)+(0.0639P)^2^+0.4270P] where P=(Fo^2^+2Fc^2^)/3'
_refine_ls_weighting_scheme calc
_refine_ls_wR_factor_gt 0.1217
_refine_ls_wR_factor_ref 0.1383
_reflns_number_gt 3858
_reflns_number_total 5199
_reflns_threshold_expression I>2\s(I)
_cod_data_source_file hk2395.cif
_cod_data_source_block I
_cod_original_sg_symbol_H-M 'P 21/c'
_cod_database_code 2217116
_cod_database_fobs_code 2217116

loop_
_symmetry_equiv_pos_as_xyz
'x, y, z'
'-x, y+1/2, -z+1/2'
'-x, -y, -z'
'x, -y-1/2, z-1/2'

loop_
_atom_site_type_symbol
_atom_site_label
_atom_site_fract_x
_atom_site_fract_y
_atom_site_fract_z
_atom_site_U_iso_or_equiv
_atom_site_adp_type
_atom_site_calc_flag
_atom_site_refinement_flags
_atom_site_occupancy
Cl Cl1 0.81942(5) -0.45073(7) 0.00516(2) 0.06969(17) Uani d . 1
O O1 0.33531(13) 0.11121(15) 0.24679(4) 0.0509(3) Uani d . 1
N N1 0.07255(13) -0.04341(16) 0.12043(5) 0.0419(3) Uani d . 1
N N2 0.57906(16) 0.1425(2) 0.13922(7) 0.0626(4) Uani d D 1
C C2 0.14526(17) -0.1758(2) 0.08910(6) 0.0484(3) Uani d . 1
H H2A 0.1547 -0.1343 0.0518 0.058 Uiso calc R 1
H H2B 0.0876 -0.2846 0.0864 0.058 Uiso calc R 1
C C3 0.30137(16) -0.20196(17) 0.12296(5) 0.0388(3) Uani d . 1
H H3 0.2894 -0.2909 0.1514 0.047 Uiso calc R 1
C C4 0.32937(14) -0.02060(16) 0.15421(5) 0.0336(2) Uani d D 1
C C5 0.32588(18) -0.04940(19) 0.21657(5) 0.0434(3) Uani d . 1
H H5A 0.2323 -0.1094 0.2219 0.052 Uiso calc R 1
H H5B 0.4103 -0.1245 0.2312 0.052 Uiso calc R 1
C C6 0.23237(16) 0.23694(18) 0.22598(5) 0.0399(3) Uani d . 1
C C7 0.20691(19) 0.3728(2) 0.26234(6) 0.0511(4) Uani d . 1
H H7 0.2563 0.3724 0.2988 0.061 Uiso calc R 1
C C8 0.1087(2) 0.5073(2) 0.24431(8) 0.0579(4) Uani d . 1
H H8 0.0908 0.5970 0.2688 0.069 Uiso calc R 1
C C9 0.0368(2) 0.5099(2) 0.19038(8) 0.0577(4) Uani d . 1
H H9 -0.0294 0.6011 0.1783 0.069 Uiso calc R 1
C C10 0.06331(17) 0.3757(2) 0.15411(6) 0.0468(3) Uani d . 1
H H10 0.0161 0.3795 0.1174 0.056 Uiso calc R 1
C C11 0.15891(14) 0.23538(17) 0.17135(5) 0.0352(3) Uani d . 1
C C12 0.19023(14) 0.09239(17) 0.13132(5) 0.0335(2) Uani d . 1
H H12 0.2081 0.1458 0.0959 0.040 Uiso calc R 1
C C13 0.42773(15) -0.26473(16) 0.09160(5) 0.0366(3) Uani d . 1
C C14 0.44773(19) -0.2015(2) 0.03930(6) 0.0487(3) Uani d . 1
H H14 0.3799 -0.1188 0.0220 0.058 Uiso calc R 1
C C15 0.56716(19) -0.2597(2) 0.01243(6) 0.0502(4) Uani d . 1
H H15 0.5793 -0.2168 -0.0227 0.060 Uiso calc R 1
C C16 0.66710(16) -0.3812(2) 0.03828(6) 0.0443(3) Uani d . 1
C C17 0.64861(19) -0.4491(2) 0.08934(7) 0.0525(4) Uani d . 1
H H17 0.7159 -0.5332 0.1061 0.063 Uiso calc R 1
C C18 0.52856(18) -0.3910(2) 0.11562(6) 0.0469(3) Uani d . 1
H H18 0.5153 -0.4377 0.1502 0.056 Uiso calc R 1
C C19 0.47093(15) 0.06885(18) 0.14530(6) 0.0405(3) Uani d D 1
C C20 -0.07204(18) 0.0173(3) 0.09117(8) 0.0615(5) Uani d . 1
H H20A -0.1149 0.1038 0.1134 0.092 Uiso calc R 1
H H20B -0.1407 -0.0804 0.0846 0.092 Uiso calc R 1
H H20C -0.0560 0.0685 0.0562 0.092 Uiso calc R 1

loop_
_atom_site_aniso_label
_atom_site_aniso_U_11
_atom_site_aniso_U_22
_atom_site_aniso_U_33
_atom_site_aniso_U_12
_atom_site_aniso_U_13
_atom_site_aniso_U_23
Cl1 0.0478(2) 0.0821(3) 0.0832(3) 0.0010(2) 0.0237(2) -0.0308(2)
O1 0.0589(6) 0.0565(6) 0.0342(5) 0.0075(5) -0.0052(4) -0.0084(4)
N1 0.0318(5) 0.0495(7) 0.0443(6) -0.0025(5) 0.0050(4) -0.0124(5)
N2 0.0406(7) 0.0581(8) 0.0890(11) -0.0015(6) 0.0083(7) 0.0112(8)
C2 0.0416(7) 0.0525(8) 0.0515(8) -0.0031(6) 0.0073(6) -0.0189(7)
C3 0.0421(7) 0.0355(6) 0.0402(6) 0.0001(5) 0.0110(5) -0.0038(5)
C4 0.0324(6) 0.0360(6) 0.0325(5) 0.0017(5) 0.0049(4) -0.0006(4)
C5 0.0511(8) 0.0443(7) 0.0341(6) 0.0052(6) 0.0028(5) 0.0021(5)
C6 0.0395(7) 0.0438(7) 0.0371(6) -0.0040(5) 0.0083(5) -0.0069(5)
C7 0.0539(9) 0.0562(9) 0.0450(7) -0.0103(7) 0.0130(6) -0.0184(6)
C8 0.0607(10) 0.0504(8) 0.0675(10) -0.0045(7) 0.0269(8) -0.0207(8)
C9 0.0559(10) 0.0471(8) 0.0736(11) 0.0119(7) 0.0217(8) -0.0053(7)
C10 0.0446(7) 0.0477(8) 0.0490(7) 0.0076(6) 0.0096(6) -0.0002(6)
C11 0.0326(6) 0.0383(6) 0.0357(6) -0.0011(5) 0.0088(5) -0.0031(5)
C12 0.0316(5) 0.0396(6) 0.0294(5) 0.0025(5) 0.0043(4) -0.0021(4)
C13 0.0407(7) 0.0325(6) 0.0372(6) 0.0011(5) 0.0073(5) -0.0031(5)
C14 0.0540(8) 0.0475(8) 0.0468(7) 0.0123(7) 0.0146(6) 0.0108(6)
C15 0.0550(9) 0.0543(8) 0.0442(7) 0.0015(7) 0.0177(6) 0.0032(6)
C16 0.0371(7) 0.0453(7) 0.0517(7) -0.0033(6) 0.0100(6) -0.0168(6)
C17 0.0453(8) 0.0535(9) 0.0573(9) 0.0148(7) 0.0016(6) 0.0003(7)
C18 0.0507(8) 0.0507(8) 0.0388(6) 0.0079(6) 0.0043(6) 0.0037(6)
C19 0.0346(6) 0.0396(7) 0.0467(7) 0.0047(5) 0.0031(5) 0.0015(5)
C20 0.0334(7) 0.0812(12) 0.0671(10) 0.0026(7) -0.0031(7) -0.0231(9)

loop_
_atom_type_symbol
_atom_type_description
_atom_type_scat_dispersion_real
_atom_type_scat_dispersion_imag
_atom_type_scat_source
C C 0.0033 0.0016 'International Tables Vol C Tables 4.2.6.8 and 6.1.1.4'
H H 0.0000 0.0000 'International Tables Vol C Tables 4.2.6.8 and 6.1.1.4'
N N 0.0061 0.0033 'International Tables Vol C Tables 4.2.6.8 and 6.1.1.4'
O O 0.0106 0.0060 'International Tables Vol C Tables 4.2.6.8 and 6.1.1.4'
Cl Cl 0.1484 0.1585 'International Tables Vol C Tables 4.2.6.8 and 6.1.1.4'

loop_
_geom_angle_atom_site_label_1
_geom_angle_atom_site_label_2
_geom_angle_atom_site_label_3
_geom_angle
_geom_angle_publ_flag
C6 O1 C5 114.84(10) yes
C20 N1 C2 112.77(11) yes
C20 N1 C12 115.08(13) yes
C2 N1 C12 103.02(10) yes
N1 C2 C3 104.05(11) yes
N1 C2 H2A 110.9 ?
C3 C2 H2A 110.9 ?
N1 C2 H2B 110.9 ?
C3 C2 H2B 110.9 ?
H2A C2 H2B 109.0 ?
C13 C3 C2 116.85(11) ?
C13 C3 C4 115.92(11) ?
C2 C3 C4 102.55(11) ?
C13 C3 H3 107.0 ?
C2 C3 H3 107.0 ?
C4 C3 H3 107.0 ?
C19 C4 C5 109.99(11) ?
C19 C4 C12 110.32(10) ?
C5 C4 C12 108.23(10) ?
C19 C4 C3 114.67(11) ?
C5 C4 C3 109.00(10) ?
C12 C4 C3 104.33(10) ?
O1 C5 C4 112.18(11) yes
O1 C5 H5A 109.2 ?
C4 C5 H5A 109.2 ?
O1 C5 H5B 109.2 ?
C4 C5 H5B 109.2 ?
H5A C5 H5B 107.9 ?
O1 C6 C11 123.13(11) yes
O1 C6 C7 116.14(12) yes
C11 C6 C7 120.70(14) ?
C8 C7 C6 119.94(14) ?
C8 C7 H7 120.0 ?
C6 C7 H7 120.0 ?
C9 C8 C7 120.36(14) ?
C9 C8 H8 119.8 ?
C7 C8 H8 119.8 ?
C8 C9 C10 119.64(16) ?
C8 C9 H9 120.2 ?
C10 C9 H9 120.2 ?
C9 C10 C11 121.50(14) ?
C11 C10 H10 119.2 ?
C10 C11 C6 117.81(12) ?
C10 C11 C12 121.18(12) ?
C6 C11 C12 120.89(11) ?
N1 C12 C11 115.81(10) yes
N1 C12 C4 100.84(10) yes
C11 C12 C4 112.20(10) ?
N1 C12 H12 109.2 ?
C11 C12 H12 109.2 ?
C4 C12 H12 109.2 ?
C18 C13 C14 117.95(13) ?
C18 C13 C3 119.19(12) ?
C14 C13 C3 122.86(12) ?
C15 C14 C13 121.09(14) ?
C15 C14 H14 119.5 ?
C13 C14 H14 119.5 ?
C16 C15 C14 119.20(13) ?
C16 C15 H15 120.4 ?
C14 C15 H15 120.4 ?
C17 C16 C15 121.16(13) ?
C17 C16 Cl1 119.66(12) yes
C15 C16 Cl1 119.18(12) yes
C16 C17 C18 119.15(14) ?
C16 C17 H17 120.4 ?
C18 C17 H17 120.4 ?
C17 C18 C13 121.41(14) ?
C17 C18 H18 119.3 ?
C13 C18 H18 119.3 ?
N2 C19 C4 177.88(17) yes
N1 C20 H20A 109.5 ?
N1 C20 H20B 109.5 ?
H20A C20 H20B 109.5 ?
N1 C20 H20C 109.5 ?
H20A C20 H20C 109.5 ?
H20B C20 H20C 109.5 ?

loop_
_geom_bond_atom_site_label_1
_geom_bond_atom_site_label_2
_geom_bond_distance
_geom_bond_publ_flag
C2 N1 1.4610(18) yes
C2 C3 1.524(2) ?
C2 H2A 0.9700 ?
C2 H2B 0.9700 ?
C3 C13 1.5122(18) ?
C3 C4 1.5760(18) ?
C3 H3 0.9800 ?
C4 C19 1.4684(18) ?
C4 C5 1.5296(17) ?
C4 C12 1.5438(17) ?
C5 O1 1.4197(17) yes
C5 H5A 0.9700 ?
C5 H5B 0.9700 ?
C6 O1 1.3700(18) yes
C6 C11 1.3935(18) ?
C6 C7 1.3945(19) ?
C7 C8 1.376(3) ?
C7 H7 0.9300 ?
C8 C9 1.374(3) ?
C8 H8 0.9300 ?
C9 C10 1.386(2) ?
C9 H9 0.9300 ?
C10 C11 1.3909(19) ?
C10 H10 0.9300 ?
C11 C12 1.5063(17) ?
C12 N1 1.4662(17) yes
C12 H12 0.9800 ?
C13 C18 1.3852(19) ?
C13 C14 1.3873(18) ?
C14 C15 1.387(2) ?
C14 H14 0.9300 ?
C15 C16 1.372(2) ?
C15 H15 0.9300 ?
C16 C17 1.369(2) ?
C16 Cl1 1.7423(14) yes
C17 C18 1.384(2) ?
C17 H17 0.9300 ?
C18 H18 0.9300 ?
C19 N2 1.1368(19) yes
C20 N1 1.454(2) yes
C20 H20A 0.9600 ?
C20 H20B 0.9600 ?
C20 H20C 0.9600 ?

loop_
_geom_torsion_atom_site_label_1
_geom_torsion_atom_site_label_2
_geom_torsion_atom_site_label_3
_geom_torsion_atom_site_label_4
_geom_torsion
N1 C2 C3 C13 -153.76(12)
N1 C2 C3 C4 -25.83(14)
C13 C3 C4 C19 4.02(16)
C2 C3 C4 C19 -124.49(12)
C13 C3 C4 C5 -119.76(12)
C2 C3 C4 C5 111.72(12)
C13 C3 C4 C12 124.80(12)
C2 C3 C4 C12 -3.72(13)
C19 C4 C5 O1 59.31(15)
C12 C4 C5 O1 -61.28(15)
C3 C4 C5 O1 -174.18(11)
O1 C6 C7 C8 178.08(14)
C11 C6 C7 C8 -0.2(2)
C6 C7 C8 C9 -0.8(2)
C7 C8 C9 C10 0.2(3)
C8 C9 C10 C11 1.5(3)
C9 C10 C11 C6 -2.4(2)
C9 C10 C11 C12 -178.46(14)
O1 C6 C11 C10 -176.39(13)
C7 C6 C11 C10 1.7(2)
O1 C6 C11 C12 -0.3(2)
C7 C6 C11 C12 177.82(12)
C10 C11 C12 N1 -80.29(16)
C6 C11 C12 N1 103.76(14)
C10 C11 C12 C4 164.69(12)
C6 C11 C12 C4 -11.26(17)
C19 C4 C12 N1 155.17(10)
C5 C4 C12 N1 -84.44(12)
C3 C4 C12 N1 31.53(11)
C19 C4 C12 C11 -80.99(13)
C5 C4 C12 C11 39.40(14)
C3 C4 C12 C11 155.38(10)
C2 C3 C13 C18 -138.60(14)
C4 C3 C13 C18 100.27(15)
C2 C3 C13 C14 41.3(2)
C4 C3 C13 C14 -79.83(17)
C18 C13 C14 C15 -1.5(2)
C3 C13 C14 C15 178.56(14)
C13 C14 C15 C16 -0.2(3)
C14 C15 C16 C17 1.7(2)
C14 C15 C16 Cl1 -178.65(13)
C15 C16 C17 C18 -1.3(2)
Cl1 C16 C17 C18 179.04(12)
C16 C17 C18 C13 -0.5(2)
C14 C13 C18 C17 1.9(2)
C3 C13 C18 C17 -178.16(14)
C3 C2 N1 C20 172.67(14)
C3 C2 N1 C12 47.99(14)
C11 C12 N1 C20 66.39(15)
C4 C12 N1 C20 -172.28(11)
C11 C12 N1 C2 -170.45(11)
C4 C12 N1 C2 -49.13(12)
C11 C6 O1 C5 -20.14(19)
C7 C6 O1 C5 161.65(13)
C4 C5 O1 C6 51.71(16)
